data_4030462
loop_
_publ_author_name
'Martinand-Lurin, Elodie'
'Gruber, Raymond'
'Retailleau, Pascal'
'Fleurat-Lessard, Paul'
'Dauban, Philippe'

_publ_section_title
;
 Studies on the formal [3 + 2] cycloaddition of aziridines with alkenes
 for the synthesis of 1-azaspiroalkanes.
;
_journal_issue 3
_journal_name_full 'The Journal of organic chemistry'
_journal_page_first 1414
_journal_page_last 1426
_journal_paper_doi 10.1021/jo502333j
_journal_volume 80
_journal_year 2015
_chemical_formula_moiety 'C16 H20 Cl3 N O3 S'
_chemical_formula_sum 'C16 H20 Cl3 N O3 S'
_chemical_formula_weight 412.74
_chemical_name_systematic
; 
 ? 
;
_space_group_IT_number 15
_symmetry_cell_setting monoclinic
_symmetry_space_group_name_Hall '-C 2yc'
_symmetry_space_group_name_H-M 'C 1 2/c 1'
_atom_sites_solution_hydrogens geom
_atom_sites_solution_primary direct
_atom_sites_solution_secondary difmap
_audit_creation_method SHELXL-97
_cell_angle_alpha 90.00
_cell_angle_beta 96.832(5)
_cell_angle_gamma 90.00
_cell_formula_units_Z 8
_cell_length_a 20.150(3)
_cell_length_b 5.8861(7)
_cell_length_c 30.578(4)
_cell_measurement_reflns_used 3365
_cell_measurement_temperature 193(2)
_cell_measurement_theta_max 68.30
_cell_measurement_theta_min 2.90
_cell_volume 3600.9(8)
_computing_cell_refinement 'CrystalClear-SM Expert 2.0 r4 (Rigaku, 2009)'
_computing_data_collection 'CrystalClear-SM Expert 2.0 r4 (Rigaku, 2009)'
_computing_data_reduction 'CrystalClear-SM Expert 2.0 r4 (Rigaku, 2009)'
_computing_molecular_graphics 'PLATON (Spek, 2003)'
_computing_publication_material 'SHELXL97 (Sheldrick, 2008)'
_computing_structure_refinement 'SHELXL97 (Sheldrick, 2008); CRYSTALBUILDER (Welter, 2006)'
_computing_structure_solution 'SHELXS97 (Sheldrick, 2008)'
_diffrn_ambient_temperature 193(2)
_diffrn_detector_type 'RAPID II large area curved imaging plate detector '
_diffrn_measured_fraction_theta_full 0.941
_diffrn_measured_fraction_theta_max 0.941
_diffrn_measurement_device_type 'Rigaku rapid II RAXIS conversion'
_diffrn_measurement_method 'profile data from \w-scans'
_diffrn_orient_matrix_type d*Trek
_diffrn_orient_matrix_UB_11 0.015949
_diffrn_orient_matrix_UB_12 -0.023474
_diffrn_orient_matrix_UB_13 0.041145
_diffrn_orient_matrix_UB_21 -0.160799
_diffrn_orient_matrix_UB_22 -0.034394
_diffrn_orient_matrix_UB_23 0.042708
_diffrn_orient_matrix_UB_31 0.002839
_diffrn_orient_matrix_UB_32 -0.029943
_diffrn_orient_matrix_UB_33 -0.013424
_diffrn_radiation_monochromator graphite
_diffrn_radiation_source 'fine-focus sealed tube'
_diffrn_radiation_type CuK\a
_diffrn_radiation_wavelength 1.54187
_diffrn_reflns_av_R_equivalents 0.0759
_diffrn_reflns_av_sigmaI/netI 0.1031
_diffrn_reflns_limit_h_max 23
_diffrn_reflns_limit_h_min -21
_diffrn_reflns_limit_k_max 5
_diffrn_reflns_limit_k_min -6
_diffrn_reflns_limit_l_max 36
_diffrn_reflns_limit_l_min -35
_diffrn_reflns_number 11389
_diffrn_reflns_theta_full 68.39
_diffrn_reflns_theta_max 68.39
_diffrn_reflns_theta_min 4.42
_exptl_absorpt_coefficient_mu 5.827
_exptl_absorpt_correction_T_max 0.331
_exptl_absorpt_correction_T_min 0.106
_exptl_absorpt_correction_type multi-scan
_exptl_absorpt_process_details 'DTABSCOR (Rigaku, 2009)'
_exptl_crystal_colour colourless
_exptl_crystal_density_diffrn 1.523
_exptl_crystal_density_method 'not measured'
_exptl_crystal_description tab
_exptl_crystal_F_000 1712
_exptl_crystal_size_max 0.59
_exptl_crystal_size_mid 0.28
_exptl_crystal_size_min 0.19
_refine_diff_density_max 0.559
_refine_diff_density_min -0.464
_refine_diff_density_rms 0.094
_refine_ls_extinction_method none
_refine_ls_goodness_of_fit_ref 1.068
_refine_ls_hydrogen_treatment constr
_refine_ls_matrix_type full
_refine_ls_number_parameters 217
_refine_ls_number_reflns 3115
_refine_ls_number_restraints 0
_refine_ls_restrained_S_all 1.068
_refine_ls_R_factor_all 0.0885
_refine_ls_R_factor_gt 0.0662
_refine_ls_shift/su_max 0.001
_refine_ls_shift/su_mean 0.000
_refine_ls_structure_factor_coef Fsqd
_refine_ls_weighting_details 'calc w=1/[\s^2^(Fo^2^)+(0.0292P)^2^+9.5941P] where P=(Fo^2^+2Fc^2^)/3'
_refine_ls_weighting_scheme calc
_refine_ls_wR_factor_gt 0.1303
_refine_ls_wR_factor_ref 0.1470
_reflns_number_gt 2413
_reflns_number_total 3115
_reflns_threshold_expression >2sigma(I)
_cod_data_source_file jo502333j_si_005.cif
_cod_data_source_block compound_2eb
_cod_depositor_comments 'Adding full bibliography for 4030461--4030470.cif.'
_cod_original_sg_symbol_H-M 'C 2/c'
_cod_database_code 4030462

loop_
_symmetry_equiv_pos_as_xyz
'x, y, z'
'-x, y, -z+1/2'
'x+1/2, y+1/2, z'
'-x+1/2, y+1/2, -z+1/2'
'-x, -y, -z'
'x, -y, z-1/2'
'-x+1/2, -y+1/2, -z'
'x+1/2, -y+1/2, z-1/2'

loop_
_atom_site_label
_atom_site_type_symbol
_atom_site_fract_x
_atom_site_fract_y
_atom_site_fract_z
_atom_site_U_iso_or_equiv
_atom_site_adp_type
_atom_site_occupancy
_atom_site_symmetry_multiplicity
_atom_site_calc_flag
_atom_site_refinement_flags
Cl3 Cl 0.26448(5) 0.2683(2) 0.15238(4) 0.0570(4) Uani 1 1 d .
Cl4 Cl 0.22227(6) 0.2178(2) 0.06025(4) 0.0544(4) Uani 1 1 d .
Cl5 Cl 0.22089(6) 0.6615(2) 0.10018(5) 0.0636(4) Uani 1 1 d .
S1 S 0.05569(5) 0.0014(2) 0.10931(4) 0.0419(3) Uani 1 1 d .
O1 O 0.05354(15) -0.2003(6) 0.13530(11) 0.0557(9) Uani 1 1 d .
O2 O 0.05639(14) -0.0168(6) 0.06318(9) 0.0501(9) Uani 1 1 d .
O3 O 0.12331(13) 0.1169(5) 0.13091(9) 0.0423(8) Uani 1 1 d .
N1 N -0.00006(15) 0.1807(6) 0.11883(10) 0.0371(9) Uani 1 1 d .
C1 C -0.05748(19) 0.2609(7) 0.08637(13) 0.0332(10) Uani 1 1 d .
C2 C -0.09622(19) 0.4032(7) 0.11658(12) 0.0352(10) Uani 1 1 d .
H2A H -0.0805 0.5627 0.1174 0.042 Uiso 1 1 calc R
H2B H -0.1446 0.4012 0.1060 0.042 Uiso 1 1 calc R
C4 C -0.0098(2) 0.2322(8) 0.16479(13) 0.0422(11) Uani 1 1 d .
H4A H 0.0191 0.3594 0.1765 0.051 Uiso 1 1 calc R
H4B H -0.0004 0.0976 0.1839 0.051 Uiso 1 1 calc R
C5 C -0.1005(2) 0.0695(8) 0.06411(14) 0.0446(12) Uani 1 1 d .
H5A H -0.1310 0.0069 0.0842 0.054 Uiso 1 1 calc R
H5B H -0.0723 -0.0548 0.0547 0.054 Uiso 1 1 calc R
C6 C -0.1399(2) 0.1860(10) 0.02418(15) 0.0568(14) Uani 1 1 d .
H6A H -0.1863 0.2171 0.0300 0.068 Uiso 1 1 calc R
H6B H -0.1413 0.0875 -0.0022 0.068 Uiso 1 1 calc R
C7 C -0.1032(2) 0.4105(9) 0.01662(14) 0.0526(13) Uani 1 1 d .
H7A H -0.0946 0.4241 -0.0145 0.063 Uiso 1 1 calc R
H7B H -0.1301 0.5427 0.0241 0.063 Uiso 1 1 calc R
C8 C -0.0375(2) 0.3972(8) 0.04724(13) 0.0414(11) Uani 1 1 d .
H8A H -0.0212 0.5505 0.0565 0.050 Uiso 1 1 calc R
H8B H -0.0026 0.3175 0.0329 0.050 Uiso 1 1 calc R
C3 C -0.0834(2) 0.2976(9) 0.16134(15) 0.0509(13) Uani 1 1 d .
H3 H -0.1094 0.1526 0.1602 0.061 Uiso 1 1 calc R
C9 C -0.1037(2) 0.4330(9) 0.19923(13) 0.0433(11) Uani 1 1 d .
C10 C -0.1548(2) 0.3600(9) 0.22137(15) 0.0534(13) Uani 1 1 d .
H10 H -0.1758 0.2191 0.2133 0.064 Uiso 1 1 calc R
C11 C -0.1768(3) 0.4847(12) 0.25500(17) 0.0702(18) Uani 1 1 d .
H11 H -0.2120 0.4287 0.2701 0.084 Uiso 1 1 calc R
C12 C -0.1476(3) 0.6903(13) 0.26657(16) 0.076(2) Uani 1 1 d .
H12 H -0.1626 0.7786 0.2895 0.091 Uiso 1 1 calc R
C13 C -0.0965(3) 0.7661(10) 0.24454(18) 0.0661(16) Uani 1 1 d .
H13 H -0.0758 0.9078 0.2523 0.079 Uiso 1 1 calc R
C14 C -0.0751(2) 0.6393(10) 0.21147(15) 0.0551(14) Uani 1 1 d .
H14 H -0.0397 0.6949 0.1966 0.066 Uiso 1 1 calc R
C15 C 0.1362(2) 0.3480(8) 0.11794(16) 0.0455(12) Uani 1 1 d .
H15A H 0.1283 0.4538 0.1419 0.055 Uiso 1 1 calc R
H15B H 0.1054 0.3890 0.0914 0.055 Uiso 1 1 calc R
C16 C 0.2081(2) 0.3685(8) 0.10814(14) 0.0408(11) Uani 1 1 d .

loop_
_atom_site_aniso_label
_atom_site_aniso_U_11
_atom_site_aniso_U_22
_atom_site_aniso_U_33
_atom_site_aniso_U_23
_atom_site_aniso_U_13
_atom_site_aniso_U_12
Cl3 0.0385(7) 0.0826(11) 0.0481(8) -0.0066(6) -0.0029(5) 0.0101(6)
Cl4 0.0565(8) 0.0623(10) 0.0451(7) -0.0072(6) 0.0091(6) 0.0004(6)
Cl5 0.0467(7) 0.0451(9) 0.1022(11) -0.0025(7) 0.0219(7) -0.0043(6)
S1 0.0305(6) 0.0456(9) 0.0504(7) -0.0022(5) 0.0080(5) 0.0038(5)
O1 0.0514(19) 0.043(2) 0.075(2) 0.0154(17) 0.0172(17) 0.0053(16)
O2 0.0415(17) 0.062(2) 0.0477(19) -0.0092(16) 0.0090(14) 0.0129(16)
O3 0.0304(15) 0.040(2) 0.0553(19) 0.0064(15) 0.0017(13) 0.0016(13)
N1 0.0304(18) 0.049(3) 0.0320(19) -0.0006(16) 0.0057(15) 0.0106(16)
C1 0.0261(19) 0.041(3) 0.033(2) -0.0006(18) 0.0033(16) 0.0051(17)
C2 0.036(2) 0.033(3) 0.037(2) -0.0023(19) 0.0060(17) 0.0086(18)
C4 0.038(2) 0.053(3) 0.036(2) 0.003(2) 0.0047(19) 0.006(2)
C5 0.035(2) 0.048(3) 0.051(3) -0.014(2) 0.006(2) -0.003(2)
C6 0.038(3) 0.091(5) 0.041(3) -0.008(3) 0.004(2) -0.009(3)
C7 0.052(3) 0.065(4) 0.040(3) 0.005(2) 0.003(2) 0.009(3)
C8 0.041(2) 0.045(3) 0.038(2) 0.005(2) 0.0073(19) 0.003(2)
C3 0.046(3) 0.065(4) 0.044(3) 0.001(2) 0.010(2) 0.010(2)
C9 0.040(2) 0.056(3) 0.034(2) 0.000(2) 0.0031(18) 0.011(2)
C10 0.054(3) 0.054(4) 0.053(3) 0.005(3) 0.006(2) -0.009(3)
C11 0.062(3) 0.106(6) 0.047(3) 0.008(3) 0.024(3) 0.006(3)
C12 0.067(4) 0.122(6) 0.036(3) -0.018(3) 0.001(3) 0.042(4)
C13 0.064(4) 0.062(4) 0.067(4) -0.012(3) -0.017(3) 0.008(3)
C14 0.046(3) 0.075(4) 0.045(3) 0.003(3) 0.009(2) -0.002(3)
C15 0.031(2) 0.036(3) 0.069(3) 0.009(2) 0.007(2) 0.0085(19)
C16 0.034(2) 0.038(3) 0.050(3) -0.001(2) 0.0049(19) 0.0047(19)

loop_
_atom_type_symbol
_atom_type_description
_atom_type_scat_dispersion_real
_atom_type_scat_dispersion_imag
_atom_type_scat_source
C C 0.0181 0.0091 'International Tables Vol C Tables 4.2.6.8 and 6.1.1.4'
H H 0.0000 0.0000 'International Tables Vol C Tables 4.2.6.8 and 6.1.1.4'
N N 0.0311 0.0180 'International Tables Vol C Tables 4.2.6.8 and 6.1.1.4'
O O 0.0492 0.0322 'International Tables Vol C Tables 4.2.6.8 and 6.1.1.4'
S S 0.3331 0.5567 'International Tables Vol C Tables 4.2.6.8 and 6.1.1.4'
Cl Cl 0.3639 0.7018 'International Tables Vol C Tables 4.2.6.8 and 6.1.1.4'

loop_
_geom_angle_atom_site_label_1
_geom_angle_atom_site_label_2
_geom_angle_atom_site_label_3
_geom_angle
O2 S1 O1 119.6(2)
O2 S1 N1 108.85(18)
O1 S1 N1 112.27(18)
O2 S1 O3 109.62(17)
O1 S1 O3 101.79(18)
N1 S1 O3 103.20(17)
C15 O3 S1 117.3(3)
C4 N1 C1 112.6(3)
C4 N1 S1 119.2(3)
C1 N1 S1 126.1(3)
N1 C1 C2 100.4(3)
N1 C1 C5 114.3(4)
C2 C1 C5 111.7(3)
N1 C1 C8 115.2(3)
C2 C1 C8 112.6(3)
C5 C1 C8 103.0(3)
C3 C2 C1 106.2(3)
C3 C2 H2A 110.5
C1 C2 H2A 110.5
C3 C2 H2B 110.5
C1 C2 H2B 110.5
H2A C2 H2B 108.7
N1 C4 C3 103.0(3)
N1 C4 H4A 111.2
C3 C4 H4A 111.2
N1 C4 H4B 111.2
C3 C4 H4B 111.2
H4A C4 H4B 109.1
C1 C5 C6 103.7(4)
C1 C5 H5A 111.0
C6 C5 H5A 111.0
C1 C5 H5B 111.0
C6 C5 H5B 111.0
H5A C5 H5B 109.0
C5 C6 C7 106.9(4)
C5 C6 H6A 110.3
C7 C6 H6A 110.3
C5 C6 H6B 110.3
C7 C6 H6B 110.3
H6A C6 H6B 108.6
C8 C7 C6 105.0(4)
C8 C7 H7A 110.7
C6 C7 H7A 110.7
C8 C7 H7B 110.7
C6 C7 H7B 110.7
H7A C7 H7B 108.8
C7 C8 C1 102.5(3)
C7 C8 H8A 111.3
C1 C8 H8A 111.3
C7 C8 H8B 111.3
C1 C8 H8B 111.3
H8A C8 H8B 109.2
C2 C3 C9 116.8(4)
C2 C3 C4 103.3(3)
C9 C3 C4 115.7(4)
C2 C3 H3 106.8
C9 C3 H3 106.8
C4 C3 H3 106.8
C10 C9 C14 117.3(4)
C10 C9 C3 120.4(5)
C14 C9 C3 122.2(4)
C9 C10 C11 122.0(5)
C9 C10 H10 119.0
C11 C10 H10 119.0
C12 C11 C10 119.7(5)
C12 C11 H11 120.2
C10 C11 H11 120.2
C13 C12 C11 119.0(5)
C13 C12 H12 120.5
C11 C12 H12 120.5
C14 C13 C12 120.5(6)
C14 C13 H13 119.8
C12 C13 H13 119.8
C13 C14 C9 121.6(5)
C13 C14 H14 119.2
C9 C14 H14 119.2
O3 C15 C16 109.6(3)
O3 C15 H15A 109.8
C16 C15 H15A 109.8
O3 C15 H15B 109.8
C16 C15 H15B 109.8
H15A C15 H15B 108.2
C15 C16 Cl3 111.4(3)
C15 C16 Cl4 112.1(3)
Cl3 C16 Cl4 108.4(2)
C15 C16 Cl5 105.3(3)
Cl3 C16 Cl5 109.9(2)
Cl4 C16 Cl5 109.6(2)

loop_
_geom_bond_atom_site_label_1
_geom_bond_atom_site_label_2
_geom_bond_distance
Cl3 C16 1.762(4)
Cl4 C16 1.764(4)
Cl5 C16 1.765(5)
S1 O2 1.416(3)
S1 O1 1.432(3)
S1 N1 1.593(3)
S1 O3 1.594(3)
O3 C15 1.449(5)
N1 C4 1.474(5)
N1 C1 1.508(5)
C1 C2 1.529(5)
C1 C5 1.531(6)
C1 C8 1.534(5)
C2 C3 1.498(5)
C2 H2A 0.9900
C2 H2B 0.9900
C4 C3 1.522(5)
C4 H4A 0.9900
C4 H4B 0.9900
C5 C6 1.536(6)
C5 H5A 0.9900
C5 H5B 0.9900
C6 C7 1.544(7)
C6 H6A 0.9900
C6 H6B 0.9900
C7 C8 1.530(6)
C7 H7A 0.9900
C7 H7B 0.9900
C8 H8A 0.9900
C8 H8B 0.9900
C3 C9 1.503(6)
C3 H3 1.0000
C9 C10 1.367(6)
C9 C14 1.377(7)
C10 C11 1.379(7)
C10 H10 0.9500
C11 C12 1.374(8)
C11 H11 0.9500
C12 C13 1.370(7)
C12 H12 0.9500
C13 C14 1.367(7)
C13 H13 0.9500
C14 H14 0.9500
C15 C16 1.518(5)
C15 H15A 0.9900
C15 H15B 0.9900

loop_
_geom_torsion_atom_site_label_1
_geom_torsion_atom_site_label_2
_geom_torsion_atom_site_label_3
_geom_torsion_atom_site_label_4
_geom_torsion
O2 S1 O3 C15 63.1(3)
O1 S1 O3 C15 -169.3(3)
N1 S1 O3 C15 -52.8(3)
O2 S1 N1 C4 -179.1(3)
O1 S1 N1 C4 46.1(4)
O3 S1 N1 C4 -62.7(3)
O2 S1 N1 C1 18.6(4)
O1 S1 N1 C1 -116.2(3)
O3 S1 N1 C1 135.0(3)
C4 N1 C1 C2 9.9(4)
S1 N1 C1 C2 173.2(3)
C4 N1 C1 C5 -109.8(4)
S1 N1 C1 C5 53.6(4)
C4 N1 C1 C8 131.2(4)
S1 N1 C1 C8 -65.5(5)
N1 C1 C2 C3 -30.0(4)
C5 C1 C2 C3 91.6(4)
C8 C1 C2 C3 -153.0(4)
C1 N1 C4 C3 13.2(5)
S1 N1 C4 C3 -151.4(3)
N1 C1 C5 C6 -163.5(3)
C2 C1 C5 C6 83.4(4)
C8 C1 C5 C6 -37.7(4)
C1 C5 C6 C7 17.4(4)
C5 C6 C7 C8 9.5(5)
C6 C7 C8 C1 -32.6(4)
N1 C1 C8 C7 169.0(4)
C2 C1 C8 C7 -76.6(4)
C5 C1 C8 C7 43.8(4)
C1 C2 C3 C9 167.4(4)
C1 C2 C3 C4 39.2(5)
N1 C4 C3 C2 -31.4(5)
N1 C4 C3 C9 -160.2(4)
C2 C3 C9 C10 112.6(5)
C4 C3 C9 C10 -125.5(5)
C2 C3 C9 C14 -63.5(6)
C4 C3 C9 C14 58.4(6)
C14 C9 C10 C11 -0.8(7)
C3 C9 C10 C11 -177.1(5)
C9 C10 C11 C12 0.9(8)
C10 C11 C12 C13 -0.6(9)
C11 C12 C13 C14 0.2(8)
C12 C13 C14 C9 -0.1(8)
C10 C9 C14 C13 0.4(7)
C3 C9 C14 C13 176.6(5)
S1 O3 C15 C16 -134.5(3)
O3 C15 C16 Cl3 -53.1(4)
O3 C15 C16 Cl4 68.6(4)
O3 C15 C16 Cl5 -172.3(3)
